data_7229687
loop_
_publ_author_name
'Lombard, Jean'
'Loots, Leigh'
'le Roex, Tanya'
'Haynes, Delia A.'

_publ_section_title
;
 Formation of multi-component crystals with a series of
 pyridinium-carboxyacrylate zwitterions
;
_journal_issue 1
_journal_name_full CrystEngComm
_journal_page_first 25
_journal_paper_doi 10.1039/C7CE01953J
_journal_volume 20
_journal_year 2018
_chemical_formula_moiety 'C10 H8 N2 O5, H2 O'
_chemical_formula_sum 'C10 H10 N2 O6'
_chemical_formula_weight 254.20
_chemical_name_systematic
;
(Z)-4-carbamoyl-1-(3-carboxy-1,1-dihydroxyprop-2-en-1-ide-2-yl)
pyridin-1-ium
;
_space_group_crystal_system triclinic
_space_group_IT_number 2
_space_group_name_Hall '-P 1'
_space_group_name_H-M_alt 'P -1'
_symmetry_space_group_name_Hall '-P 1'
_symmetry_space_group_name_H-M 'P -1'
_atom_sites_solution_hydrogens mixed
_atom_sites_solution_primary direct
_atom_sites_solution_secondary difmap
_audit_creation_method SHELXL-2016/6
_audit_update_record
;
2017-11-28 deposited with the CCDC.
2017-11-29 downloaded from the CCDC.
;
_cell_angle_alpha 91.800(2)
_cell_angle_beta 100.509(2)
_cell_angle_gamma 115.757(2)
_cell_formula_units_Z 2
_cell_length_a 7.2047(11)
_cell_length_b 7.5455(11)
_cell_length_c 10.8058(16)
_cell_measurement_reflns_used 3743
_cell_measurement_temperature 100(2)
_cell_measurement_theta_max 27.39
_cell_measurement_theta_min 3.02
_cell_volume 516.12(13)
_computing_cell_refinement 'SAINT V8.37A (Bruker, 2016)'
_computing_data_collection 'APEX3 (Bruker, 2017)'
_computing_data_reduction 'SAINT V8.37A (Bruker, 2016)'
_computing_molecular_graphics 'X-seed (Barbour, 2001; Atwood & barbour, 2003)'
_computing_structure_refinement 'SHELXL-2016/6 (Sheldrick, 2016)'
_computing_structure_solution 'SHELXS-2013/1 (Sheldrick, 2016)'
_diffrn_ambient_temperature 100(2)
_diffrn_detector 'CCD area detector'
_diffrn_detector_type 'Bruker APEX II'
_diffrn_measured_fraction_theta_full 0.997
_diffrn_measured_fraction_theta_max 0.979
_diffrn_measurement_device 'three-circle diffractometer'
_diffrn_measurement_device_type 'Bruker APEX SMART CCD area-detector'
_diffrn_measurement_method '\w and \f scans'
_diffrn_radiation_monochromator 'multilayer mirror optics'
_diffrn_radiation_type MoK\a
_diffrn_radiation_wavelength 0.71073
_diffrn_reflns_av_R_equivalents 0.0113
_diffrn_reflns_av_unetI/netI 0.0134
_diffrn_reflns_Laue_measured_fraction_full 0.997
_diffrn_reflns_Laue_measured_fraction_max 0.979
_diffrn_reflns_limit_h_max 9
_diffrn_reflns_limit_h_min -9
_diffrn_reflns_limit_k_max 9
_diffrn_reflns_limit_k_min -9
_diffrn_reflns_limit_l_max 13
_diffrn_reflns_limit_l_min -13
_diffrn_reflns_number 6006
_diffrn_reflns_point_group_measured_fraction_full 0.997
_diffrn_reflns_point_group_measured_fraction_max 0.979
_diffrn_reflns_theta_full 25.242
_diffrn_reflns_theta_max 27.396
_diffrn_reflns_theta_min 1.932
_diffrn_source 'microfocus sealed tube'
_diffrn_source_type 'INCOATEC I\ms HB'
_diffrn_standards_number 0
_exptl_absorpt_coefficient_mu 0.138
_exptl_absorpt_correction_T_max 1.0000
_exptl_absorpt_correction_T_min 0.9527
_exptl_absorpt_correction_type multi-scan
_exptl_absorpt_process_details 'SADABS, 2014/5'
_exptl_crystal_colour colourless
_exptl_crystal_density_diffrn 1.636
_exptl_crystal_density_method 'not measured'
_exptl_crystal_description plate
_exptl_crystal_F_000 264
_exptl_crystal_size_max 0.989
_exptl_crystal_size_mid 0.332
_exptl_crystal_size_min 0.092
_refine_diff_density_max 0.373
_refine_diff_density_min -0.206
_refine_diff_density_rms 0.049
_refine_ls_extinction_method none
_refine_ls_goodness_of_fit_ref 1.048
_refine_ls_hydrogen_treatment mixed
_refine_ls_matrix_type full
_refine_ls_number_parameters 175
_refine_ls_number_reflns 2301
_refine_ls_number_restraints 0
_refine_ls_restrained_S_all 1.048
_refine_ls_R_factor_all 0.0342
_refine_ls_R_factor_gt 0.0317
_refine_ls_shift/su_max 0.000
_refine_ls_shift/su_mean 0.000
_refine_ls_structure_factor_coef Fsqd
_refine_ls_weighting_details 'w=1/[\s^2^(Fo^2^)+(0.0441P)^2^+0.2679P] where P=(Fo^2^+2Fc^2^)/3'
_refine_ls_weighting_scheme calc
_refine_ls_wR_factor_gt 0.0854
_refine_ls_wR_factor_ref 0.0875
_reflns_Friedel_coverage 0.000
_reflns_number_gt 2115
_reflns_number_total 2301
_reflns_threshold_expression 'I > 2\s(I)'
_cod_data_source_file c7ce01953j2.cif
_cod_data_source_block Zwitterion2
_cod_depositor_comments 'Adding full bibliography for 7229684--7229689.cif.'
_cod_database_code 7229687
_shelx_shelxl_version_number 2016/6
_shelx_space_group_comment
;
The symmetry employed for this shelxl refinement is uniquely defined
by the following loop, which should always be used as a source of
symmetry information in preference to the above space-group names.
They are only intended as comments.
;
_shelx_estimated_absorpt_t_min 0.876
_shelx_estimated_absorpt_t_max 0.987

loop_
_space_group_symop_operation_xyz
'x, y, z'
'-x, -y, -z'

loop_
_atom_site_label
_atom_site_type_symbol
_atom_site_fract_x
_atom_site_fract_y
_atom_site_fract_z
_atom_site_U_iso_or_equiv
_atom_site_adp_type
_atom_site_occupancy
_atom_site_site_symmetry_order
_atom_site_calc_flag
_atom_site_refinement_flags_posn
_atom_site_refinement_flags_adp
O1 O 0.33856(14) 0.89889(12) 0.85540(8) 0.01499(19) Uani 1 1 d . .
H1 H 0.312(3) 1.008(3) 0.8658(19) 0.047(6) Uiso 1 1 d . .
O2 O 0.11998(16) 0.76536(13) 0.98622(9) 0.0223(2) Uani 1 1 d . .
C3 C 0.23290(18) 0.75581(17) 0.91854(11) 0.0131(2) Uani 1 1 d . .
C4 C 0.26226(18) 0.57222(17) 0.90156(11) 0.0127(2) Uani 1 1 d . .
H4 H 0.187979 0.467965 0.947146 0.015 Uiso 1 1 calc R U
C5 C 0.37824(18) 0.53571(16) 0.83131(10) 0.0111(2) Uani 1 1 d . .
C6 C 0.38696(17) 0.33813(16) 0.81720(10) 0.0108(2) Uani 1 1 d . .
O7 O 0.28822(13) 0.21199(12) 0.88432(8) 0.01264(19) Uani 1 1 d . .
O8 O 0.48806(13) 0.31738(12) 0.74022(8) 0.01510(19) Uani 1 1 d . .
N9 N 0.50414(15) 0.67979(14) 0.75672(9) 0.0101(2) Uani 1 1 d . .
C10 C 0.68255(18) 0.83939(17) 0.81596(11) 0.0124(2) Uani 1 1 d . .
H10 H 0.727828 0.855445 0.905607 0.015 Uiso 1 1 calc R U
C11 C 0.79897(18) 0.97909(17) 0.74603(11) 0.0124(2) Uani 1 1 d . .
H11 H 0.922585 1.093735 0.787460 0.015 Uiso 1 1 calc R U
C12 C 0.73475(17) 0.95157(16) 0.61457(11) 0.0099(2) Uani 1 1 d . .
C13 C 0.55299(18) 0.78174(16) 0.55583(11) 0.0110(2) Uani 1 1 d . .
H13 H 0.508586 0.759101 0.466007 0.013 Uiso 1 1 calc R U
C14 C 0.43840(18) 0.64720(16) 0.62893(11) 0.0109(2) Uani 1 1 d . .
H14 H 0.313616 0.531894 0.589778 0.013 Uiso 1 1 calc R U
C15 C 0.86515(17) 1.11200(16) 0.54293(11) 0.0108(2) Uani 1 1 d . .
O16 O 1.00037(13) 1.27158(12) 0.60362(8) 0.01493(19) Uani 1 1 d . .
N17 N 0.82745(16) 1.07498(14) 0.41755(9) 0.0123(2) Uani 1 1 d . .
H17A H 0.900485 1.166448 0.373635 0.015 Uiso 1 1 calc R U
H17B H 0.729444 0.958987 0.378381 0.015 Uiso 1 1 calc R U
O18 O 0.88331(15) 0.56361(14) 0.67451(9) 0.0201(2) Uani 1 1 d . .
H18A H 0.929(3) 0.475(3) 0.661(2) 0.045(6) Uiso 1 1 d . .
H18B H 0.775(4) 0.499(3) 0.709(2) 0.050(6) Uiso 1 1 d . .

loop_
_atom_site_aniso_label
_atom_site_aniso_U_11
_atom_site_aniso_U_22
_atom_site_aniso_U_33
_atom_site_aniso_U_23
_atom_site_aniso_U_13
_atom_site_aniso_U_12
O1 0.0193(4) 0.0112(4) 0.0177(4) 0.0054(3) 0.0091(3) 0.0076(3)
O2 0.0291(5) 0.0151(4) 0.0281(5) 0.0048(4) 0.0191(4) 0.0097(4)
C3 0.0146(5) 0.0112(5) 0.0126(5) 0.0006(4) 0.0037(4) 0.0046(4)
C4 0.0145(5) 0.0104(5) 0.0117(5) 0.0019(4) 0.0037(4) 0.0039(4)
C5 0.0127(5) 0.0089(5) 0.0101(5) 0.0029(4) 0.0029(4) 0.0031(4)
C6 0.0108(5) 0.0091(5) 0.0106(5) 0.0004(4) 0.0008(4) 0.0035(4)
O7 0.0150(4) 0.0102(4) 0.0136(4) 0.0041(3) 0.0059(3) 0.0052(3)
O8 0.0186(4) 0.0125(4) 0.0169(4) 0.0032(3) 0.0092(3) 0.0073(3)
N9 0.0116(5) 0.0084(4) 0.0112(5) 0.0025(3) 0.0050(4) 0.0043(4)
C10 0.0132(5) 0.0125(5) 0.0105(5) -0.0003(4) 0.0026(4) 0.0050(4)
C11 0.0113(5) 0.0107(5) 0.0136(5) 0.0000(4) 0.0037(4) 0.0030(4)
C12 0.0102(5) 0.0085(5) 0.0133(5) 0.0024(4) 0.0052(4) 0.0050(4)
C13 0.0120(5) 0.0108(5) 0.0104(5) 0.0017(4) 0.0030(4) 0.0052(4)
C14 0.0109(5) 0.0095(5) 0.0118(5) 0.0004(4) 0.0022(4) 0.0043(4)
C15 0.0100(5) 0.0096(5) 0.0153(5) 0.0032(4) 0.0052(4) 0.0056(4)
O16 0.0142(4) 0.0097(4) 0.0174(4) 0.0008(3) 0.0060(3) 0.0013(3)
N17 0.0143(5) 0.0101(4) 0.0123(5) 0.0041(3) 0.0054(4) 0.0040(4)
O18 0.0188(5) 0.0148(4) 0.0290(5) 0.0056(4) 0.0114(4) 0.0071(4)

loop_
_atom_type_symbol
_atom_type_description
_atom_type_scat_dispersion_real
_atom_type_scat_dispersion_imag
_atom_type_scat_source
C C 0.0033 0.0016 'International Tables Vol C Tables 4.2.6.8 and 6.1.1.4'
H H 0.0000 0.0000 'International Tables Vol C Tables 4.2.6.8 and 6.1.1.4'
N N 0.0061 0.0033 'International Tables Vol C Tables 4.2.6.8 and 6.1.1.4'
O O 0.0106 0.0060 'International Tables Vol C Tables 4.2.6.8 and 6.1.1.4'

loop_
_geom_angle_atom_site_label_1
_geom_angle_atom_site_label_2
_geom_angle_atom_site_label_3
_geom_angle
C3 O1 H1 112.0(13)
O2 C3 O1 124.76(11)
O2 C3 C4 120.63(10)
O1 C3 C4 114.61(10)
C5 C4 C3 128.75(11)
C5 C4 H4 115.6
C3 C4 H4 115.6
C4 C5 N9 122.90(10)
C4 C5 C6 123.66(10)
N9 C5 C6 113.41(9)
O8 C6 O7 127.01(10)
O8 C6 C5 117.30(10)
O7 C6 C5 115.68(10)
C10 N9 C14 122.03(10)
C10 N9 C5 119.58(9)
C14 N9 C5 118.39(9)
N9 C10 C11 119.78(10)
N9 C10 H10 120.1
C11 C10 H10 120.1
C10 C11 C12 119.72(10)
C10 C11 H11 120.1
C12 C11 H11 120.1
C11 C12 C13 119.10(10)
C11 C12 C15 117.46(10)
C13 C12 C15 123.43(10)
C14 C13 C12 119.56(10)
C14 C13 H13 120.2
C12 C13 H13 120.2
N9 C14 C13 119.76(10)
N9 C14 H14 120.1
C13 C14 H14 120.1
O16 C15 N17 123.22(10)
O16 C15 C12 118.49(10)
N17 C15 C12 118.29(10)
C15 N17 H17A 120.0
C15 N17 H17B 120.0
H17A N17 H17B 120.0
H18A O18 H18B 103.1(19)

loop_
_geom_bond_atom_site_label_1
_geom_bond_atom_site_label_2
_geom_bond_distance
O1 C3 1.3161(14)
O1 H1 0.93(2)
O2 C3 1.2110(15)
C3 C4 1.5001(16)
C4 C5 1.3299(16)
C4 H4 0.9500
C5 N9 1.4557(14)
C5 C6 1.5233(15)
C6 O8 1.2485(14)
C6 O7 1.2575(14)
N9 C10 1.3485(15)
N9 C14 1.3529(15)
C10 C11 1.3779(16)
C10 H10 0.9500
C11 C12 1.3905(16)
C11 H11 0.9500
C12 C13 1.3954(16)
C12 C15 1.5109(15)
C13 C14 1.3770(15)
C13 H13 0.9500
C14 H14 0.9500
C15 O16 1.2356(14)
C15 N17 1.3279(15)
N17 H17A 0.8800
N17 H17B 0.8800
O18 H18A 0.88(2)
O18 H18B 0.88(2)

loop_
_geom_hbond_atom_site_label_D
_geom_hbond_atom_site_label_H
_geom_hbond_atom_site_label_A
_geom_hbond_distance_DH
_geom_hbond_distance_HA
_geom_hbond_distance_DA
_geom_hbond_angle_DHA
_geom_hbond_site_symmetry_A
O1 H1 O7 0.93(2) 1.63(2) 2.5593(12) 175(2) 1_565

loop_
_geom_torsion_atom_site_label_1
_geom_torsion_atom_site_label_2
_geom_torsion_atom_site_label_3
_geom_torsion_atom_site_label_4
_geom_torsion
O2 C3 C4 C5 179.69(12)
O1 C3 C4 C5 -0.53(18)
C3 C4 C5 N9 0.79(19)
C3 C4 C5 C6 -177.05(10)
C4 C5 C6 O8 174.19(11)
N9 C5 C6 O8 -3.84(14)
C4 C5 C6 O7 -5.05(17)
N9 C5 C6 O7 176.92(9)
C4 C5 N9 C10 72.53(15)
C6 C5 N9 C10 -109.43(11)
C4 C5 N9 C14 -108.20(13)
C6 C5 N9 C14 69.84(13)
C14 N9 C10 C11 2.63(17)
C5 N9 C10 C11 -178.13(10)
N9 C10 C11 C12 -1.81(17)
C10 C11 C12 C13 -0.18(17)
C10 C11 C12 C15 178.45(10)
C11 C12 C13 C14 1.41(16)
C15 C12 C13 C14 -177.13(10)
C10 N9 C14 C13 -1.37(16)
C5 N9 C14 C13 179.37(10)
C12 C13 C14 N9 -0.68(16)
C11 C12 C15 O16 -11.15(15)
C13 C12 C15 O16 167.41(10)
C11 C12 C15 N17 169.40(10)
C13 C12 C15 N17 -12.04(16)
